data_4102481
loop_
_publ_author_name
'Wen Zhang'
'Heng-Yun Ye'
'Hong-Ling Cai'
'Jia-Zhen Ge'
'Ren-Gen Xiong'
'Songping D. Huang'

_publ_section_title
;
 Discovery of New Ferroelectrics: [H2dbco]2.[Cl3].[CuCl3(H2O)2].H2O (dbco
 = 1,4-Diaza-bicyclo[2.2.2]octane)
;
_journal_name_full 'Journal of the American Chemical Society'
_journal_page_first 7300
_journal_page_last 7302
_journal_paper_doi 10.1021/ja102573h
_journal_volume 132
_journal_year 2010
_chemical_formula_sum 'C12 H34 Cl6 Cu N4 O3'
_chemical_formula_weight 558.67
_chemical_name_systematic
; 
 ? 
;
_space_group_IT_number 62
_symmetry_space_group_name_Hall '-P 2ac 2n'
_symmetry_space_group_name_H-M 'P n m a'
_atom_sites_solution_hydrogens geom
_atom_sites_solution_primary direct
_atom_sites_solution_secondary difmap
_audit_creation_method SHELXL-97
_cell_angle_alpha 90.00
_cell_angle_beta 90.00
_cell_angle_gamma 90.00
_cell_formula_units_Z 4
_cell_length_a 15.209(6)
_cell_length_b 7.457(3)
_cell_length_c 20.158(8)
_cell_measurement_temperature 293(2)
_cell_volume 2286.2(16)
_computing_structure_refinement 'SHELXL-97 (Sheldrick, 1997)'
_computing_structure_solution 'SHELXS-97 (Sheldrick, 1990)'
_diffrn_ambient_temperature 293(2)
_diffrn_measured_fraction_theta_full 0.996
_diffrn_measured_fraction_theta_max 0.996
_diffrn_radiation_monochromator graphite
_diffrn_radiation_source 'fine-focus sealed tube'
_diffrn_radiation_type MoK\a
_diffrn_radiation_wavelength 0.71073
_diffrn_reflns_av_R_equivalents 0.0474
_diffrn_reflns_av_sigmaI/netI 0.0336
_diffrn_reflns_limit_h_max 19
_diffrn_reflns_limit_h_min -19
_diffrn_reflns_limit_k_max 9
_diffrn_reflns_limit_k_min -9
_diffrn_reflns_limit_l_max 26
_diffrn_reflns_limit_l_min -21
_diffrn_reflns_number 16237
_diffrn_reflns_theta_full 27.46
_diffrn_reflns_theta_max 27.46
_diffrn_reflns_theta_min 1.68
_exptl_absorpt_coefficient_mu 1.677
_exptl_absorpt_correction_T_max 1.0000
_exptl_absorpt_correction_T_min 0.8937
_exptl_absorpt_correction_type multi-scan
_exptl_crystal_density_diffrn 1.623
_exptl_crystal_density_method 'not measured'
_exptl_crystal_F_000 1156
_exptl_crystal_size_max 0.35
_exptl_crystal_size_mid 0.25
_exptl_crystal_size_min 0.25
_refine_diff_density_max 1.374
_refine_diff_density_min -1.345
_refine_diff_density_rms 0.112
_refine_ls_extinction_method none
_refine_ls_goodness_of_fit_ref 1.331
_refine_ls_hydrogen_treatment constr
_refine_ls_matrix_type full
_refine_ls_number_parameters 142
_refine_ls_number_reflns 2803
_refine_ls_number_restraints 6
_refine_ls_restrained_S_all 1.332
_refine_ls_R_factor_all 0.0625
_refine_ls_R_factor_gt 0.0554
_refine_ls_shift/su_max 0.000
_refine_ls_shift/su_mean 0.000
_refine_ls_structure_factor_coef Fsqd
_refine_ls_weighting_details 'calc w=1/[\s^2^(Fo^2^)+(0.1000P)^2^+0.0000P] where P=(Fo^2^+2Fc^2^)/3'
_refine_ls_weighting_scheme calc
_refine_ls_wR_factor_gt 0.1729
_refine_ls_wR_factor_ref 0.1839
_reflns_number_gt 2593
_reflns_number_total 2803
_reflns_threshold_expression >2sigma(I)
_cod_data_source_file ja102573h_si_003.cif
_cod_data_source_block 1
_cod_original_cell_volume 2286.1(15)
_cod_database_code 4102481

loop_
_symmetry_equiv_pos_as_xyz
'x, y, z'
'-x+1/2, -y, z+1/2'
'-x, y+1/2, -z'
'x+1/2, -y+1/2, -z+1/2'
'-x, -y, -z'
'x-1/2, y, -z-1/2'
'x, -y-1/2, z'
'-x-1/2, y-1/2, z-1/2'

loop_
_atom_site_label
_atom_site_type_symbol
_atom_site_fract_x
_atom_site_fract_y
_atom_site_fract_z
_atom_site_U_iso_or_equiv
_atom_site_adp_type
_atom_site_occupancy
_atom_site_symmetry_multiplicity
_atom_site_calc_flag
_atom_site_refinement_flags
_atom_site_disorder_assembly
_atom_site_disorder_group
Cu1 Cu 0.69378(4) 0.7500 0.17447(3) 0.0250(2) Uani 1 2 d S . .
Cl2 Cl 0.62562(9) 0.7500 0.07132(8) 0.0411(4) Uani 1 2 d S . .
Cl3 Cl 0.84326(8) 0.7500 0.20789(7) 0.0296(3) Uani 1 2 d S . .
Cl4 Cl 0.61181(11) 0.7500 0.27634(9) 0.0488(4) Uani 1 2 d S . .
Cl6 Cl 0.50065(11) 0.2500 0.55514(7) 0.0387(4) Uani 1 2 d S . .
Cl5 Cl 0.54112(8) 0.2500 0.11573(6) 0.0293(3) Uani 1 2 d S . .
Cl1 Cl 0.75407(9) 0.2500 0.28401(7) 0.0381(4) Uani 1 2 d S . .
OW1 O 0.69717(16) 0.4880(4) 0.16856(13) 0.0312(6) Uani 1 1 d D . .
HW1B H 0.6505 0.4540 0.1518 0.047 Uiso 1 1 d RD . .
HW1A H 0.7047 0.4465 0.2077 0.047 Uiso 1 1 d RD . .
N2 N 0.51875(18) 0.5833(4) 0.64982(15) 0.0248(6) Uani 1 1 d . . .
H2A H 0.5189 0.4626 0.6499 0.030 Uiso 1 1 d R . .
C7 C 0.4359(2) 0.6479(5) 0.6181(2) 0.0321(8) Uani 1 1 d . . .
H7A H 0.3859 0.6039 0.6422 0.039 Uiso 1 1 d R . .
H7B H 0.4323 0.6039 0.5734 0.039 Uiso 1 1 d R . .
C5 C 0.5244(3) 0.6480(5) 0.71951(19) 0.0352(9) Uani 1 1 d . . .
H5A H 0.5773 0.6041 0.7398 0.042 Uiso 1 1 d R . .
H5B H 0.4751 0.6041 0.7445 0.042 Uiso 1 1 d R . .
C6 C 0.5952(2) 0.6474(5) 0.6106(2) 0.0328(8) Uani 1 1 d . . .
H6A H 0.5914 0.6036 0.5660 0.039 Uiso 1 1 d R . .
H6B H 0.6488 0.6036 0.6299 0.039 Uiso 1 1 d R . .
N1 N 0.3706(3) 0.7500 1.0213(2) 0.0358(11) Uani 1 2 d S . .
H1A H 0.3965 0.7500 0.9812 0.043 Uiso 1 2 d SR . .
C4 C 0.3997(3) 0.5881(6) 1.0579(2) 0.0481(11) Uani 1 1 d . . .
H4A H 0.4626 0.5877 1.0620 0.058 Uiso 1 1 d R A .
H4B H 0.3822 0.4817 1.0345 0.058 Uiso 1 1 d R . .
N3 N 0.3022(5) 0.7500 1.1308(4) 0.081(2) Uani 1 2 d SD . .
H3A H 0.2771 0.7500 1.1713 0.098 Uiso 1 2 d SR A .
C1 C 0.2737(5) 0.7500 1.0122(5) 0.082(3) Uani 1 2 d S . .
H1B H 0.2573 0.6748 0.9755 0.098 Uiso 0.50 1 d PR A .
H1C H 0.2525 0.8693 1.0040 0.098 Uiso 0.50 1 d PR . .
C3 C 0.345(2) 0.575(4) 1.118(2) 0.106(8) Uani 0.50 1 d PD A 1
H3B H 0.3896 0.5773 1.1515 0.127 Uiso 0.50 1 d PR A 1
H3C H 0.3101 0.4688 1.1244 0.127 Uiso 0.50 1 d PR A 1
C3' C 0.372(2) 0.609(4) 1.131(2) 0.106(8) Uani 0.50 1 d PD A 2
H3'A H 0.4213 0.6454 1.1581 0.127 Uiso 0.50 1 calc PR A 2
H3'B H 0.3488 0.4966 1.1481 0.127 Uiso 0.50 1 calc PR A 2
C2 C 0.2361(6) 0.6738(18) 1.0809(7) 0.090(5) Uani 0.50 1 d PD . .
H2B H 0.1777 0.7177 1.0891 0.108 Uiso 0.50 1 d PR . .
H2C H 0.2354 0.5451 1.0811 0.108 Uiso 0.50 1 d PR . .
OW2 O 0.6950(4) 0.2500 0.4968(4) 0.164(6) Uani 1 2 d SD . .
HW2A H 0.6669 0.3360 0.5155 0.246 Uiso 1 1 d RD . .

loop_
_atom_site_aniso_label
_atom_site_aniso_U_11
_atom_site_aniso_U_22
_atom_site_aniso_U_33
_atom_site_aniso_U_23
_atom_site_aniso_U_13
_atom_site_aniso_U_12
Cu1 0.0295(4) 0.0189(3) 0.0265(4) 0.000 -0.0011(2) 0.000
Cl2 0.0396(7) 0.0458(8) 0.0379(8) 0.000 -0.0132(6) 0.000
Cl3 0.0249(6) 0.0270(6) 0.0369(7) 0.000 -0.0023(5) 0.000
Cl4 0.0614(10) 0.0296(7) 0.0556(10) 0.000 0.0310(8) 0.000
Cl6 0.0652(9) 0.0226(6) 0.0284(7) 0.000 -0.0034(6) 0.000
Cl5 0.0332(6) 0.0287(6) 0.0260(6) 0.000 -0.0003(5) 0.000
Cl1 0.0346(7) 0.0410(8) 0.0388(8) 0.000 -0.0016(6) 0.000
OW1 0.0343(14) 0.0218(13) 0.0374(15) -0.0023(11) -0.0052(10) -0.0021(10)
N2 0.0282(14) 0.0161(12) 0.0300(16) -0.0016(11) -0.0045(12) 0.0008(10)
C7 0.0231(16) 0.0301(19) 0.043(2) -0.0028(16) -0.0079(15) -0.0015(13)
C5 0.054(2) 0.0266(19) 0.0249(19) 0.0013(14) -0.0010(17) -0.0047(16)
C6 0.0276(17) 0.030(2) 0.041(2) -0.0035(16) 0.0086(16) 0.0052(14)
N1 0.034(2) 0.051(3) 0.022(2) 0.000 -0.0007(18) 0.000
C4 0.064(3) 0.031(2) 0.050(3) -0.0071(19) 0.002(2) 0.004(2)
N3 0.088(5) 0.107(7) 0.049(4) 0.000 0.048(4) 0.000
C1 0.035(4) 0.141(9) 0.071(6) 0.000 -0.019(4) 0.000
C3 0.25(2) 0.025(9) 0.039(16) 0.005(7) 0.033(13) 0.005(12)
C3' 0.25(2) 0.025(9) 0.039(16) 0.005(7) 0.033(13) 0.005(12)
C2 0.034(5) 0.110(11) 0.127(13) 0.016(8) 0.037(6) 0.000(5)
OW2 0.068(5) 0.372(19) 0.052(4) 0.000 -0.015(4) 0.000

loop_
_atom_type_symbol
_atom_type_description
_atom_type_scat_dispersion_real
_atom_type_scat_dispersion_imag
_atom_type_scat_source
C C 0.0033 0.0016 'International Tables Vol C Tables 4.2.6.8 and 6.1.1.4'
H H 0.0000 0.0000 'International Tables Vol C Tables 4.2.6.8 and 6.1.1.4'
N N 0.0061 0.0033 'International Tables Vol C Tables 4.2.6.8 and 6.1.1.4'
Cl Cl 0.1484 0.1585 'International Tables Vol C Tables 4.2.6.8 and 6.1.1.4'
Cu Cu 0.3201 1.2651 'International Tables Vol C Tables 4.2.6.8 and 6.1.1.4'
O O 0.0106 0.0060 'International Tables Vol C Tables 4.2.6.8 and 6.1.1.4'

loop_
_geom_angle_atom_site_label_1
_geom_angle_atom_site_label_2
_geom_angle_atom_site_label_3
_geom_angle
_geom_angle_site_symmetry_1
_geom_angle_site_symmetry_3
OW1 Cu1 OW1 172.40(16) 7_575 .
OW1 Cu1 Cl2 87.55(8) 7_575 .
OW1 Cu1 Cl2 87.55(8) . .
OW1 Cu1 Cl3 89.54(7) 7_575 .
OW1 Cu1 Cl3 89.54(7) . .
Cl2 Cu1 Cl3 133.00(6) . .
OW1 Cu1 Cl4 93.76(8) 7_575 .
OW1 Cu1 Cl4 93.76(8) . .
Cl2 Cu1 Cl4 122.24(7) . .
Cl3 Cu1 Cl4 104.76(6) . .
Cu1 OW1 HW1B 108.0 . .
Cu1 OW1 HW1A 108.0 . .
HW1B OW1 HW1A 112.4 . .
C6 N2 C5 110.7(3) . .
C6 N2 C7 109.2(3) . .
C5 N2 C7 110.4(3) . .
C6 N2 H2A 108.7 . .
C5 N2 H2A 108.8 . .
C7 N2 H2A 108.9 . .
N2 C7 C7 108.80(18) . 7_575
N2 C7 H7A 109.9 . .
C7 C7 H7A 110.0 7_575 .
N2 C7 H7B 109.9 . .
C7 C7 H7B 110.0 7_575 .
H7A C7 H7B 108.4 . .
N2 C5 C5 108.91(18) . 7_575
N2 C5 H5A 109.9 . .
C5 C5 H5A 109.9 7_575 .
N2 C5 H5B 109.9 . .
C5 C5 H5B 109.9 7_575 .
H5A C5 H5B 108.3 . .
N2 C6 C6 108.79(17) . 7_575
N2 C6 H6A 110.0 . .
C6 C6 H6A 109.9 7_575 .
N2 C6 H6B 109.9 . .
C6 C6 H6B 109.9 7_575 .
H6A C6 H6B 108.3 . .
C4 N1 C4 109.1(5) 7_575 .
C4 N1 C1 111.0(3) 7_575 .
C4 N1 C1 111.0(3) . .
C4 N1 H1A 108.5 7_575 .
C4 N1 H1A 108.5 . .
C1 N1 H1A 108.8 . .
N1 C4 C3' 108.2(9) . .
N1 C4 C3 107.1(9) . .
C3' C4 C3 21(2) . .
N1 C4 H4A 110.0 . .
C3' C4 H4A 101.0 . .
C3 C4 H4A 119.5 . .
N1 C4 H4B 110.3 . .
C3' C4 H4B 118.4 . .
C3 C4 H4B 101.0 . .
H4A C4 H4B 108.4 . .
C3 N3 C3 124(4) 7_575 .
C3 N3 C3' 21(2) 7_575 7_575
C3 N3 C3' 108.2(10) . 7_575
C3 N3 C3' 108.2(10) 7_575 .
C3 N3 C3' 21(2) . .
C3' N3 C3' 90(3) 7_575 .
C3 N3 C2 120.0(15) 7_575 .
C3 N3 C2 81.2(13) . .
C3' N3 C2 136.8(16) 7_575 .
C3' N3 C2 101.9(12) . .
C3 N3 C2 81.2(13) 7_575 7_575
C3 N3 C2 120.0(15) . 7_575
C3' N3 C2 101.9(12) 7_575 7_575
C3' N3 C2 136.8(16) . 7_575
C2 N3 C2 43.5(11) . 7_575
C3 N3 H3A 110.0 7_575 .
C3 N3 H3A 110.0 . .
C3' N3 H3A 107.3 7_575 .
C3' N3 H3A 107.3 . .
C2 N3 H3A 108.5 . .
C2 N3 H3A 108.5 7_575 .
N1 C1 C2 104.3(6) . 7_575
N1 C1 C2 104.3(6) . .
C2 C1 C2 41.5(10) 7_575 .
N1 C1 H1B 110.6 . .
C2 C1 H1B 141.3 7_575 .
C2 C1 H1B 111.5 . .
N1 C1 H1C 110.7 . .
C2 C1 H1C 72.5 7_575 .
C2 C1 H1C 110.8 . .
H1B C1 H1C 108.9 . .
N3 C3 C4 109(3) . .
N3 C3 H3B 100.0 . .
C4 C3 H3B 100.0 . .
N3 C3 H3C 117.7 . .
C4 C3 H3C 118.3 . .
H3B C3 H3C 108.1 . .
C4 C3' N3 105(2) . .
C4 C3' H3B 123.0 . .
N3 C3' H3B 130.9 . .
C4 C3' H3C 91.1 . .
N3 C3' H3C 92.9 . .
H3B C3' H3C 94.8 . .
C4 C3' H3'A 110.7 . .
N3 C3' H3'A 110.7 . .
H3B C3' H3'A 46.4 . .
H3C C3' H3'A 141.1 . .
C4 C3' H3'B 110.7 . .
N3 C3' H3'B 110.7 . .
H3B C3' H3'B 62.6 . .
H3C C3' H3'B 32.4 . .
H3'A C3' H3'B 108.8 . .
C2 C2 N3 68.2(5) 7_575 .
C2 C2 C1 69.3(5) 7_575 .
N3 C2 C1 101.7(7) . .
C2 C2 H2B 70.1 7_575 .
N3 C2 H2B 111.6 . .
C1 C2 H2B 110.9 . .
C2 C2 H2C 179.4 7_575 .
N3 C2 H2C 112.1 . .
C1 C2 H2C 111.1 . .
H2B C2 H2C 109.3 . .

loop_
_geom_bond_atom_site_label_1
_geom_bond_atom_site_label_2
_geom_bond_distance
_geom_bond_site_symmetry_2
Cu1 OW1 1.958(3) 7_575
Cu1 OW1 1.958(3) .
Cu1 Cl2 2.3233(17) .
Cu1 Cl3 2.3712(15) .
Cu1 Cl4 2.4024(17) .
OW1 HW1B 0.8255 .
OW1 HW1A 0.8543 .
N2 C6 1.485(5) .
N2 C5 1.488(5) .
N2 C7 1.493(4) .
N2 H2A 0.9000 .
C7 C7 1.523(7) 7_575
C7 H7A 0.9599 .
C7 H7B 0.9601 .
C5 C5 1.522(7) 7_575
C5 H5A 0.9601 .
C5 H5B 0.9601 .
C6 C6 1.530(7) 7_575
C6 H6A 0.9599 .
C6 H6B 0.9599 .
N1 C4 1.482(5) 7_575
N1 C4 1.482(5) .
N1 C1 1.486(8) .
N1 H1A 0.9000 .
C4 C3' 1.54(5) .
C4 C3 1.48(5) .
C4 H4A 0.9601 .
C4 H4B 0.9600 .
N3 C3 1.479(13) 7_575
N3 C3 1.479(13) .
N3 C3' 1.494(14) 7_575
N3 C3' 1.494(14) .
N3 C2 1.531(12) .
N3 C2 1.531(12) 7_575
N3 H3A 0.9000 .
C1 C2 1.603(14) 7_575
C1 C2 1.603(14) .
C1 H1B 0.9600 .
C1 H1C 0.9600 .
C3 H3B 0.9601 .
C3 H3C 0.9599 .
C3' H3B 0.5478 .
C3' H3'A 0.9700 .
C3' H3'B 0.9700 .
C2 C2 1.14(3) 7_575
C2 H2B 0.9600 .
C2 H2C 0.9600 .
OW2 HW2A 0.8578 .
